data_4319389
loop_
_publ_author_name
'Sonia Huertas'
'Muriel Hissler'
'James E. McGarrah'
'Rene J. Lachicotte'
'Richard Eisenberg'

_publ_section_title
;
 Syntheses and Structural Characterization of Luminescent Platinum(II)
 Complexes Containing Di-tert-butylbipyridine and New 1,1-Dithiolate
 Ligands
;
_journal_name_full 'Inorganic Chemistry'
_journal_page_first 1183
_journal_page_last 1188
_journal_paper_doi 10.1021/ic001018d
_journal_volume 40
_journal_year 2001
_chemical_formula_sum 'C24 H34 N2 O4 Pt S2'
_chemical_formula_weight 673.74
_chemical_name_systematic
;
  ?
;
_space_group_IT_number 14
_symmetry_cell_setting monoclinic
_symmetry_space_group_name_Hall '-P 2yn'
_symmetry_space_group_name_H-M 'P 1 21/n 1'
_atom_sites_solution_hydrogens geom
_atom_sites_solution_primary direct
_atom_sites_solution_secondary difmap
_audit_creation_method SHELXL
_cell_angle_alpha 90.00
_cell_angle_beta 93.830(1)
_cell_angle_gamma 90.00
_cell_formula_units_Z 4
_cell_length_a 7.20480(10)
_cell_length_b 20.53880(10)
_cell_length_c 19.1072(2)
_cell_measurement_temperature 193(2)
_cell_volume 2821.13(5)
_computing_cell_refinement 'Siemens XSCANS'
_computing_data_collection 'Siemens XSCANS'
_computing_data_reduction 'Siemens SHELXTL'
_computing_molecular_graphics 'Siemens SHELXTL'
_computing_publication_material 'Siemens SHELXTL'
_computing_structure_refinement 'SHELXL-93 (Sheldrick, 1993)'
_computing_structure_solution 'SHELXS-86 (Sheldrick, 1990)'
_diffrn_ambient_temperature 193(2)
_diffrn_measurement_device 'Siemens SMART'
_diffrn_measurement_method '\w scans'
_diffrn_radiation_monochromator graphite
_diffrn_radiation_source 'normal-focus sealed tube'
_diffrn_radiation_type MoK\a
_diffrn_radiation_wavelength 0.71073
_diffrn_reflns_av_R_equivalents 0.0312
_diffrn_reflns_av_sigmaI/netI 0.0357
_diffrn_reflns_limit_h_max 7
_diffrn_reflns_limit_h_min -7
_diffrn_reflns_limit_k_max 22
_diffrn_reflns_limit_k_min -21
_diffrn_reflns_limit_l_max 21
_diffrn_reflns_limit_l_min -18
_diffrn_reflns_number 11530
_diffrn_reflns_theta_max 23.19
_diffrn_reflns_theta_min 1.46
_exptl_absorpt_coefficient_mu 5.151
_exptl_absorpt_correction_T_max 0.928
_exptl_absorpt_correction_T_min 0.635
_exptl_absorpt_correction_type none
_exptl_crystal_colour Yellow
_exptl_crystal_density_diffrn 1.586
_exptl_crystal_density_meas ?
_exptl_crystal_density_method NA
_exptl_crystal_description Needle
_exptl_crystal_F_000 1336
_exptl_crystal_size_max 0.16
_exptl_crystal_size_mid 0.16
_exptl_crystal_size_min 0.24
_refine_diff_density_max 1.979
_refine_diff_density_min -1.192
_refine_diff_density_rms 0.258
_refine_ls_extinction_method none
_refine_ls_goodness_of_fit_all 1.112
_refine_ls_goodness_of_fit_obs 1.159
_refine_ls_matrix_type full
_refine_ls_number_parameters 288
_refine_ls_number_reflns 3922
_refine_ls_number_restraints 0
_refine_ls_restrained_S_all 1.112
_refine_ls_restrained_S_obs 1.159
_refine_ls_R_factor_all 0.0428
_refine_ls_R_factor_obs 0.0334
_refine_ls_shift/esd_max -0.003
_refine_ls_shift/esd_mean 0.000
_refine_ls_structure_factor_coef Fsqd
_refine_ls_weighting_details 'w=1/[\s^2^(Fo^2^)+(0.0569P)^2^+6.7638P] where P=(Fo^2^+2Fc^2^)/3'
_refine_ls_weighting_scheme calc
_refine_ls_wR_factor_all 0.1030
_refine_ls_wR_factor_obs 0.0988
_reflns_number_observed 3364
_reflns_number_total 3922
_reflns_observed_criterion >2sigma(I)
_cod_data_source_file ic001018d_1.cif
_cod_data_source_block sad
_cod_depositor_comments
;
The following automatic conversions were performed:

'_symmetry_cell_setting' value 'Monoclinic' changed to 'monoclinic'
according to the built-in table from CIF Core dictionary named
'cif_core.dic' version 2.4.1 from 2010-06-29.

Automatic conversion script
Id: cif_fix_values 1646 2011-03-28 12:23:43Z adriana 

The following automatic conversions were performed:

'_exptl_crystal_density_meas' value 'NA' was changed to '?' - the
value is perceived as not measured.

Automatic conversion script
Id: cif_fix_values 3008 2015-01-20 13:52:24Z robertas 

The following automatic conversions were performed:

'_refine_ls_weighting_scheme' value 'calc
w=1/[\s^2^(Fo^2^)+(0.0569P)^2^+6.7638P] where P=(Fo^2^+2Fc^2^)/3' was
changed to 'calc'. New tag '_refine_ls_weighting_details' was
created. The value of the new tag was set to
'w=1/[\s^2^(Fo^2^)+(0.0569P)^2^+6.7638P] where P=(Fo^2^+2Fc^2^)/3'.

Automatic conversion script
Id: cif_fix_values 3143 2015-03-26 13:38:13Z robertas 
;
_cod_original_cell_volume 2821.12(5)
_cod_database_code 4319389

loop_
_symmetry_equiv_pos_as_xyz
'x, y, z'
'-x+1/2, y+1/2, -z+1/2'
'-x, -y, -z'
'x-1/2, -y-1/2, z-1/2'

loop_
_atom_site_aniso_label
_atom_site_aniso_U_11
_atom_site_aniso_U_22
_atom_site_aniso_U_33
_atom_site_aniso_U_23
_atom_site_aniso_U_13
_atom_site_aniso_U_12
Pt1 0.0246(2) 0.0403(2) 0.0349(2) -0.00951(13) 0.00048(12) -0.00555(13)
S1 0.0470(13) 0.0615(14) 0.0382(12) -0.0154(10) -0.0021(10) -0.0029(11)
S2 0.0371(12) 0.0491(12) 0.0571(13) -0.0221(11) -0.0061(10) -0.0012(10)
O1 0.224(13) 0.126(8) 0.065(6) 0.014(6) -0.023(7) -0.047(8)
O2 0.110(6) 0.075(5) 0.069(5) -0.045(4) 0.012(4) -0.018(4)
N1 0.026(3) 0.041(4) 0.030(3) -0.005(3) 0.000(3) -0.010(3)
N2 0.025(3) 0.033(3) 0.038(4) -0.003(3) -0.001(3) -0.003(3)
C1 0.035(4) 0.051(5) 0.023(4) 0.004(4) -0.001(3) -0.004(4)
C2 0.031(4) 0.046(5) 0.040(5) 0.012(4) -0.008(3) -0.011(4)
C3 0.028(4) 0.033(4) 0.040(4) 0.003(3) 0.000(3) -0.007(3)
C4 0.029(4) 0.035(4) 0.030(4) 0.001(3) -0.004(3) -0.004(3)
C5 0.024(4) 0.034(4) 0.030(4) 0.001(3) 0.001(3) -0.006(3)
C6 0.020(4) 0.033(4) 0.034(4) 0.001(3) -0.001(3) -0.002(3)
C7 0.027(4) 0.038(4) 0.030(4) -0.002(3) 0.001(3) -0.006(3)
C8 0.024(4) 0.046(5) 0.038(4) 0.006(4) 0.000(3) -0.006(3)
C9 0.031(4) 0.039(5) 0.052(5) 0.011(4) -0.002(4) 0.000(4)
C10 0.025(4) 0.034(4) 0.054(5) 0.001(4) -0.004(4) 0.000(3)
C11 0.051(5) 0.032(4) 0.062(6) 0.006(4) -0.011(4) -0.007(4)
C12 0.055(5) 0.038(5) 0.063(6) -0.015(4) -0.010(4) 0.002(4)
C13 0.103(9) 0.044(6) 0.091(8) -0.009(5) -0.041(7) 0.022(6)
C14 0.104(9) 0.047(6) 0.090(8) 0.006(6) 0.010(7) -0.035(6)
C15 0.053(5) 0.050(5) 0.032(4) 0.009(4) -0.006(4) -0.005(4)
C16 0.071(7) 0.083(7) 0.050(6) 0.011(5) -0.026(5) 0.013(6)
C17 0.088(8) 0.105(8) 0.055(6) 0.023(6) 0.003(6) -0.032(7)
C18 0.078(7) 0.078(7) 0.031(5) 0.000(5) -0.010(5) 0.002(6)
C19 0.035(5) 0.067(6) 0.044(5) -0.020(4) 0.005(4) -0.020(4)
C20 0.051(6) 0.057(6) 0.056(6) -0.021(5) 0.008(4) -0.011(4)
C21 0.107(9) 0.071(7) 0.051(6) -0.022(6) 0.000(6) -0.001(7)
C22 0.103(11) 0.112(10) 0.112(11) -0.032(9) -0.051(9) 0.004(9)
C23 0.046(5) 0.071(7) 0.069(7) -0.026(6) 0.009(5) -0.015(5)
C24 0.063(7) 0.088(8) 0.137(11) -0.076(8) -0.032(7) 0.030(6)

loop_
_atom_site_label
_atom_site_type_symbol
_atom_site_fract_x
_atom_site_fract_y
_atom_site_fract_z
_atom_site_U_iso_or_equiv
_atom_site_thermal_displace_type
_atom_site_occupancy
_atom_site_calc_flag
_atom_site_refinement_flags
_atom_site_disorder_group
Pt1 Pt -1.25293(4) 1.052666(14) 0.568860(15) 0.03334(14) Uani 1 d . .
S1 S -1.1556(3) 1.06094(11) 0.68483(11) 0.0491(6) Uani 1 d . .
S2 S -1.3443(3) 1.15387(11) 0.60165(12) 0.0482(5) Uani 1 d . .
O1 O -1.1300(19) 1.1117(5) 0.8368(5) 0.140(4) Uani 1 d . .
O2 O -1.2152(12) 1.2844(3) 0.7984(4) 0.084(2) Uani 1 d . .
N1 N -1.1806(8) 0.9590(3) 0.5457(3) 0.0322(14) Uani 1 d . .
N2 N -1.3256(8) 1.0498(3) 0.4630(3) 0.0320(14) Uani 1 d . .
C1 C -1.1201(10) 0.9138(4) 0.5930(4) 0.037(2) Uani 1 d . .
H1A H -1.0955(10) 0.9266(4) 0.6405(4) 0.044 Uiso 1 calc R .
C2 C -1.0924(10) 0.8497(4) 0.5752(4) 0.039(2) Uani 1 d . .
H2A H -1.0494(10) 0.8196(4) 0.6103(4) 0.047 Uiso 1 calc R .
C3 C -1.1272(10) 0.8285(3) 0.5056(4) 0.034(2) Uani 1 d . .
C4 C -1.1871(10) 0.8763(3) 0.4570(4) 0.032(2) Uani 1 d . .
H4A H -1.2107(10) 0.8648(3) 0.4091(4) 0.038 Uiso 1 calc R .
C5 C -1.2125(10) 0.9403(3) 0.4778(4) 0.029(2) Uani 1 d . .
C6 C -1.2844(9) 0.9927(3) 0.4299(4) 0.029(2) Uani 1 d . .
C7 C -1.3076(10) 0.9869(4) 0.3576(4) 0.032(2) Uani 1 d . .
H7A H -1.2760(10) 0.9470(4) 0.3363(4) 0.038 Uiso 1 calc R .
C8 C -1.3767(10) 1.0384(4) 0.3150(4) 0.036(2) Uani 1 d . .
C9 C -1.4206(10) 1.0949(4) 0.3505(4) 0.041(2) Uani 1 d . .
H9A H -1.4695(10) 1.1313(4) 0.3247(4) 0.049 Uiso 1 calc R .
C10 C -1.3941(10) 1.0991(4) 0.4232(4) 0.038(2) Uani 1 d . .
H10A H -1.4259(10) 1.1385(4) 0.4456(4) 0.046 Uiso 1 calc R .
C11 C -1.1161(12) 0.7560(4) 0.4863(5) 0.049(2) Uani 1 d . .
C12 C -1.1129(13) 0.7458(4) 0.4073(5) 0.053(2) Uani 1 d . .
H12A H -1.1058(13) 0.6991(4) 0.3972(5) 0.079 Uiso 1 calc R .
H12B H -1.0043(13) 0.7679(4) 0.3901(5) 0.079 Uiso 1 calc R .
H12C H -1.2266(13) 0.7639(4) 0.3838(5) 0.079 Uiso 1 calc R .
C13 C -0.9386(16) 0.7254(5) 0.5219(6) 0.082(4) Uani 1 d . .
H13A H -0.9382(16) 0.7315(5) 0.5728(6) 0.122 Uiso 1 calc R .
H13B H -0.8289(16) 0.7465(5) 0.5044(6) 0.122 Uiso 1 calc R .
H13C H -0.9360(16) 0.6788(5) 0.5112(6) 0.122 Uiso 1 calc R .
C14 C -1.2903(16) 0.7237(5) 0.5135(6) 0.081(3) Uani 1 d . .
H14A H -1.2914(16) 0.7305(5) 0.5643(6) 0.121 Uiso 1 calc R .
H14B H -1.2883(16) 0.6769(5) 0.5035(6) 0.121 Uiso 1 calc R .
H14C H -1.4022(16) 0.7431(5) 0.4901(6) 0.121 Uiso 1 calc R .
C15 C -1.3898(12) 1.0353(4) 0.2365(4) 0.045(2) Uani 1 d . .
C16 C -1.5758(15) 1.0647(5) 0.2068(5) 0.070(3) Uani 1 d . .
H16A H -1.5827(15) 1.0624(5) 0.1555(5) 0.104 Uiso 1 calc R .
H16B H -1.5836(15) 1.1103(5) 0.2215(5) 0.104 Uiso 1 calc R .
H16C H -1.6794(15) 1.0402(5) 0.2246(5) 0.104 Uiso 1 calc R .
C17 C -1.2271(16) 1.0771(6) 0.2108(5) 0.083(3) Uani 1 d . .
H17A H -1.2310(16) 1.0762(6) 0.1595(5) 0.124 Uiso 1 calc R .
H17B H -1.1082(16) 1.0592(6) 0.2300(5) 0.124 Uiso 1 calc R .
H17C H -1.2397(16) 1.1221(6) 0.2269(5) 0.124 Uiso 1 calc R .
C18 C -1.3688(15) 0.9663(5) 0.2098(5) 0.063(3) Uani 1 d . .
H18A H -1.3782(15) 0.9664(5) 0.1584(5) 0.094 Uiso 1 calc R .
H18B H -1.4675(15) 0.9389(5) 0.2269(5) 0.094 Uiso 1 calc R .
H18C H -1.2473(15) 0.9490(5) 0.2268(5) 0.094 Uiso 1 calc R .
C19 C -1.2335(11) 1.1420(4) 0.6852(4) 0.049(2) Uani 1 d . .
C20 C -1.1983(13) 1.1843(4) 0.7393(5) 0.055(2) Uani 1 d . .
C21 C -1.0777(18) 1.1595(6) 0.8037(6) 0.077(3) Uani 1 d . .
C22 C -0.8982(19) 1.1918(7) 0.8201(7) 0.112(5) Uani 1 d . .
H22A H -0.8357(19) 1.1717(7) 0.8618(7) 0.167 Uiso 1 calc R .
H22B H -0.9190(19) 1.2381(7) 0.8291(7) 0.167 Uiso 1 calc R .
H22C H -0.8201(19) 1.1871(7) 0.7803(7) 0.167 Uiso 1 calc R .
C23 C -1.2595(13) 1.2514(5) 0.7435(5) 0.062(3) Uani 1 d . .
C24 C -1.3739(15) 1.2834(6) 0.6846(7) 0.098(5) Uani 1 d . .
H24A H -1.4009(15) 1.3284(6) 0.6975(7) 0.147 Uiso 1 calc R .
H24B H -1.4908(15) 1.2594(6) 0.6757(7) 0.147 Uiso 1 calc R .
H24D H -1.3046(15) 1.2831(6) 0.6422(7) 0.147 Uiso 1 calc R .
O1S O -1.4374(11) 0.4356(3) 0.5350(4) 0.076(2) Uiso 1 d . .
O2S O -1.1952(14) 0.5266(5) 0.5032(5) 0.112(3) Uiso 1 d . .

loop_
_atom_type_symbol
_atom_type_description
_atom_type_scat_dispersion_real
_atom_type_scat_dispersion_imag
_atom_type_scat_source
C C 0.0033 0.0016 'International Tables Vol C Tables 4.2.6.8 and 6.1.1.4'
H H 0.0000 0.0000 'International Tables Vol C Tables 4.2.6.8 and 6.1.1.4'
N N 0.0061 0.0033 'International Tables Vol C Tables 4.2.6.8 and 6.1.1.4'
O O 0.0106 0.0060 'International Tables Vol C Tables 4.2.6.8 and 6.1.1.4'
S S 0.1246 0.1234 'International Tables Vol C Tables 4.2.6.8 and 6.1.1.4'
Pt Pt -1.7033 8.3905 'International Tables Vol C Tables 4.2.6.8 and 6.1.1.4'

loop_
_geom_angle_atom_site_label_1
_geom_angle_atom_site_label_2
_geom_angle_atom_site_label_3
_geom_angle
_geom_angle_site_symmetry_1
_geom_angle_site_symmetry_3
_geom_angle_publ_flag
N1 Pt1 N2 79.2(2) . . ?
N1 Pt1 S2 175.7(2) . . ?
N2 Pt1 S2 103.7(2) . . ?
N1 Pt1 S1 102.3(2) . . ?
N2 Pt1 S1 175.9(2) . . ?
S2 Pt1 S1 75.01(8) . . ?
C19 S1 Pt1 89.8(3) . . ?
C19 S2 Pt1 90.1(3) . . ?
C1 N1 C5 118.2(6) . . ?
C1 N1 Pt1 125.3(5) . . ?
C5 N1 Pt1 116.3(5) . . ?
C10 N2 C6 117.7(6) . . ?
C10 N2 Pt1 126.6(5) . . ?
C6 N2 Pt1 115.5(5) . . ?
N1 C1 C2 122.6(7) . . ?
C1 C2 C3 120.7(7) . . ?
C4 C3 C2 115.9(7) . . ?
C4 C3 C11 122.6(7) . . ?
C2 C3 C11 121.2(7) . . ?
C5 C4 C3 121.0(7) . . ?
N1 C5 C4 121.6(7) . . ?
N1 C5 C6 114.4(6) . . ?
C4 C5 C6 123.9(6) . . ?
N2 C6 C7 121.2(7) . . ?
N2 C6 C5 114.3(6) . . ?
C7 C6 C5 124.5(6) . . ?
C6 C7 C8 121.8(7) . . ?
C9 C8 C7 115.4(7) . . ?
C9 C8 C15 121.6(7) . . ?
C7 C8 C15 122.9(7) . . ?
C8 C9 C10 121.2(7) . . ?
N2 C10 C9 122.7(7) . . ?
C12 C11 C3 112.0(7) . . ?
C12 C11 C14 110.0(8) . . ?
C3 C11 C14 106.2(7) . . ?
C12 C11 C13 108.3(8) . . ?
C3 C11 C13 110.1(7) . . ?
C14 C11 C13 110.2(8) . . ?
C8 C15 C18 112.1(7) . . ?
C8 C15 C16 110.2(7) . . ?
C18 C15 C16 110.2(8) . . ?
C8 C15 C17 107.1(7) . . ?
C18 C15 C17 108.4(9) . . ?
C16 C15 C17 108.8(8) . . ?
C20 C19 S2 130.8(8) . . ?
C20 C19 S1 124.3(7) . . ?
S2 C19 S1 104.8(4) . . ?
C19 C20 C23 127.3(9) . . ?
C19 C20 C21 117.5(8) . . ?
C23 C20 C21 115.2(8) . . ?
O1 C21 C22 122.8(12) . . ?
O1 C21 C20 119.6(11) . . ?
C22 C21 C20 117.5(11) . . ?
O2 C23 C20 119.5(10) . . ?
O2 C23 C24 118.7(9) . . ?
C20 C23 C24 121.9(9) . . ?

loop_
_geom_bond_atom_site_label_1
_geom_bond_atom_site_label_2
_geom_bond_distance
_geom_bond_site_symmetry_2
_geom_bond_publ_flag
Pt1 N1 2.050(6) . ?
Pt1 N2 2.055(6) . ?
Pt1 S2 2.281(2) . ?
Pt1 S1 2.285(2) . ?
S1 C19 1.757(9) . ?
S2 C19 1.753(9) . ?
O1 C21 1.239(14) . ?
O2 C23 1.272(11) . ?
N1 C1 1.347(9) . ?
N1 C5 1.359(9) . ?
N2 C10 1.341(9) . ?
N2 C6 1.374(9) . ?
C1 C2 1.377(11) . ?
C2 C3 1.407(10) . ?
C3 C4 1.400(10) . ?
C3 C11 1.537(11) . ?
C4 C5 1.388(10) . ?
C5 C6 1.484(10) . ?
C6 C7 1.384(10) . ?
C7 C8 1.407(10) . ?
C8 C9 1.390(11) . ?
C8 C15 1.498(11) . ?
C9 C10 1.393(11) . ?
C11 C12 1.526(12) . ?
C11 C14 1.541(13) . ?
C11 C13 1.542(12) . ?
C15 C18 1.518(12) . ?
C15 C16 1.544(13) . ?
C15 C17 1.558(13) . ?
C19 C20 1.361(11) . ?
C20 C23 1.452(13) . ?
C20 C21 1.544(14) . ?
C21 C22 1.47(2) . ?
C23 C24 1.500(15) . ?

loop_
_cod_related_entry_id
_cod_related_entry_database
_cod_related_entry_code
1 ChemSpider 30661079
